data_8107317
loop_
_publ_author_name
'Zhao, Qiang'
'Chen, Xinyu'
'Huang, Guang'

_publ_section_title
;
 The crystal structure of catena-poly[(1,10-phenanthroline-\k2
 N,N&#x2032;)-(\m3-2-hydroxybenzene-1,3-dicarboxylato-\k5
 O,O&#x2032;:O&#x2033;,O&#x2034;:O&#x2034;)cadmium(II)], C20H12CdN2O5
;
_journal_issue 6
_journal_name_full 'Zeitschrift f\"ur Kristallographie - New Crystal Structures'
_journal_page_first 1139
_journal_page_last 1141
_journal_paper_doi 10.1515/ncrs-2022-0389
_journal_volume 237
_journal_year 2022
_chemical_formula_moiety 'C20 H12 Cd N2 O5'
_chemical_formula_sum 'C20 H12 Cd N2 O5'
_chemical_formula_weight 472.72
_space_group_crystal_system monoclinic
_space_group_IT_number 13
_space_group_name_Hall '-P 2yc'
_space_group_name_H-M_alt 'P 1 2/c 1'
_atom_sites_solution_hydrogens geom
_atom_sites_solution_primary dual
_cell_angle_alpha 90
_cell_angle_beta 102.210(6)
_cell_angle_gamma 90
_cell_formula_units_Z 4
_cell_length_a 8.6308(6)
_cell_length_b 10.5180(6)
_cell_length_c 18.6325(11)
_cell_measurement_reflns_used 3195
_cell_measurement_temperature 249.99(10)
_cell_measurement_theta_max 28.7640
_cell_measurement_theta_min 2.9120
_cell_volume 1653.17(18)
_computing_cell_refinement 'CrysAlisPro 1.171.38.43f (Rigaku OD, 2015) [1]'
_computing_data_collection 'CrysAlisPro 1.171.38.43f (Rigaku OD, 2015) [1]'
_computing_data_reduction 'CrysAlisPro 1.171.38.43f (Rigaku OD, 2015) [1]'
_computing_molecular_graphics 'Olex2 1.3 (Dolomanov et al., 2009) [2]'
_computing_publication_material 'Olex2 1.3 (Dolomanov et al., 2009) [2]'
_computing_structure_refinement 'SHELXL 2018/3 (Sheldrick, 2015) [3]'
_computing_structure_solution 'SHELXT 2018/2 (Sheldrick, 2018) [4]'
_diffrn_ambient_environment N~2~
_diffrn_ambient_temperature 249.99(10)
_diffrn_detector 'CCD plate'
_diffrn_detector_area_resol_mean 5.2684
_diffrn_detector_type AtlasS2
_diffrn_measured_fraction_theta_full 0.999
_diffrn_measured_fraction_theta_max 0.846
_diffrn_measurement_details
;
List of Runs (angles in degrees, time in seconds):

  # Type    Start    End  Width  t~exp~   \w     \q     \k     \f   Frames
--------------------------------------------------------------------------
  1  \w    -10.00  22.00   1.00    2.00    --   11.90  37.00 -60.00   32
  2  \w     42.00  78.00   1.00    2.00    --   11.90  37.00 -60.00   36
  3  \w     -2.00  27.00   1.00    2.00    --  -11.27 -99.00 -90.00   29
  4  \w    -35.00  56.00   1.00    2.00    --  -11.27  77.00  60.00   91
;
_diffrn_measurement_device 'four-circle diffractometer'
_diffrn_measurement_device_type 'SuperNova, Dual, Cu at zero, AtlasS2'
_diffrn_measurement_method '\w scans'
_diffrn_orient_matrix_type 'CrysAlisPro convention (1999,Acta A55,543-557)'
_diffrn_orient_matrix_UB_11 0.0247948000
_diffrn_orient_matrix_UB_12 0.0637641000
_diffrn_orient_matrix_UB_13 0.0076700000
_diffrn_orient_matrix_UB_21 -0.0683550000
_diffrn_orient_matrix_UB_22 0.0218497000
_diffrn_orient_matrix_UB_23 -0.0251197000
_diffrn_orient_matrix_UB_31 -0.0421966000
_diffrn_orient_matrix_UB_32 0.0020056000
_diffrn_orient_matrix_UB_33 0.0287740000
_diffrn_radiation_monochromator mirror
_diffrn_radiation_probe x-ray
_diffrn_radiation_type 'Mo K\a'
_diffrn_radiation_wavelength 0.71073
_diffrn_reflns_av_R_equivalents 0.0286
_diffrn_reflns_av_unetI/netI 0.0484
_diffrn_reflns_Laue_measured_fraction_full 0.999
_diffrn_reflns_Laue_measured_fraction_max 0.846
_diffrn_reflns_limit_h_max 10
_diffrn_reflns_limit_h_min -11
_diffrn_reflns_limit_k_max 14
_diffrn_reflns_limit_k_min -10
_diffrn_reflns_limit_l_max 18
_diffrn_reflns_limit_l_min -25
_diffrn_reflns_number 8061
_diffrn_reflns_point_group_measured_fraction_full 0.999
_diffrn_reflns_point_group_measured_fraction_max 0.846
_diffrn_reflns_theta_full 25.242
_diffrn_reflns_theta_max 29.522
_diffrn_reflns_theta_min 2.236
_diffrn_source 'micro-focus sealed X-ray tube'
_diffrn_source_type 'SuperNova (Mo) X-ray Source'
_exptl_absorpt_coefficient_mu 1.360
_exptl_absorpt_correction_T_max 1.00000
_exptl_absorpt_correction_T_min 0.84838
_exptl_absorpt_correction_type multi-scan
_exptl_absorpt_process_details
;
CrysAlisPro 1.171.38.43f (Rigaku Oxford Diffraction, 2015)
Empirical absorption correction using spherical harmonics,
 implemented in SCALE3 ABSPACK scaling algorithm.
;
_exptl_crystal_colour colourless
_exptl_crystal_colour_primary colourless
_exptl_crystal_density_diffrn 1.899
_exptl_crystal_description block
_exptl_crystal_F_000 936
_exptl_crystal_size_max 0.13
_exptl_crystal_size_mid 0.12
_exptl_crystal_size_min 0.1
_refine_diff_density_max 1.374
_refine_diff_density_min -0.602
_refine_diff_density_rms 0.098
_refine_ls_extinction_coef .
_refine_ls_extinction_method none
_refine_ls_goodness_of_fit_ref 1.048
_refine_ls_hydrogen_treatment constr
_refine_ls_matrix_type full
_refine_ls_number_parameters 254
_refine_ls_number_reflns 3904
_refine_ls_number_restraints 0
_refine_ls_restrained_S_all 1.048
_refine_ls_R_factor_all 0.0509
_refine_ls_R_factor_gt 0.0374
_refine_ls_shift/su_max 0.001
_refine_ls_shift/su_mean 0.000
_refine_ls_structure_factor_coef Fsqd
_refine_ls_weighting_details 'w=1/[\s^2^(Fo^2^)+(0.0313P)^2^+0.7797P] where P=(Fo^2^+2Fc^2^)/3'
_refine_ls_weighting_scheme calc
_refine_ls_wR_factor_gt 0.0778
_refine_ls_wR_factor_ref 0.0856
_reflns_Friedel_coverage 0.000
_reflns_Friedel_fraction_full .
_reflns_Friedel_fraction_max .
_reflns_number_gt 3151
_reflns_number_total 3904
_reflns_threshold_expression 'I > 2\s(I)'
_cod_data_source_file suppl_j_ncrs-2022-0389_suppl.cif
_cod_data_source_block 1
_cod_original_sg_symbol_H-M 'P 2/c'
_cod_database_code 8107317
_shelx_space_group_comment
;
The symmetry employed for this shelxl refinement is uniquely defined
by the following loop, which should always be used as a source of
symmetry information in preference to the above space-group names.
They are only intended as comments.
;
_reflns_odcompleteness_completeness 99.92
_reflns_odcompleteness_iscentric 1
_reflns_odcompleteness_theta 26.32
_olex2_refinement_description
;
1. Fixed Uiso
 At 1.2 times of:
  All C(H) groups
 At 1.5 times of:
  All O(H) groups
2.a Aromatic/amide H refined with riding coordinates:
 C1(H1), C2(H2), C3(H3), C5(H5), C6(H6), C8(H8), C9(H9), C10(H10), C15(H15),
 C16(H16), C17(H17)
2.b Idealised tetrahedral OH refined as rotating group:
 O5(H5A)
;
_olex2_submission_special_instructions 'No special instructions were received'
_oxdiff_exptl_absorpt_empirical_details
;
Empirical correction (ABSPACK) includes:
- Absorption correction using spherical harmonics
- Frame scaling
;
_oxdiff_exptl_absorpt_empirical_full_max 1.193
_oxdiff_exptl_absorpt_empirical_full_min 0.765

loop_
_space_group_symop_operation_xyz
'x, y, z'
'-x, y, -z+1/2'
'-x, -y, -z'
'x, -y, z-1/2'

loop_
_atom_site_label
_atom_site_type_symbol
_atom_site_fract_x
_atom_site_fract_y
_atom_site_fract_z
_atom_site_U_iso_or_equiv
_atom_site_adp_type
_atom_site_occupancy
_atom_site_site_symmetry_order
_atom_site_calc_flag
_atom_site_refinement_flags_posn
_atom_site_refinement_flags_adp
_atom_site_refinement_flags_occupancy
_atom_site_disorder_assembly
_atom_site_disorder_group
C1 C 0.3695(4) 0.8365(4) 0.0515(2) 0.0382(9) Uani 1 1 d . . . . .
H1 H 0.336367 0.756610 0.033028 0.046 Uiso 1 1 calc R U . . .
C2 C 0.2952(5) 0.9432(4) 0.0163(2) 0.0479(10) Uani 1 1 d . . . . .
H2 H 0.213366 0.934631 -0.024842 0.057 Uiso 1 1 calc R U . . .
C3 C 0.3430(5) 1.0594(4) 0.0423(2) 0.0518(12) Uani 1 1 d . . . . .
H3 H 0.293761 1.131426 0.018957 0.062 Uiso 1 1 calc R U . . .
C4 C 0.4657(5) 1.0728(3) 0.1039(2) 0.0409(9) Uani 1 1 d . . . . .
C5 C 0.5258(6) 1.1913(4) 0.1345(3) 0.0580(13) Uani 1 1 d . . . . .
H5 H 0.482046 1.266223 0.112630 0.070 Uiso 1 1 calc R U . . .
C6 C 0.6437(6) 1.1976(4) 0.1940(3) 0.0631(14) Uani 1 1 d . . . . .
H6 H 0.680347 1.276881 0.212146 0.076 Uiso 1 1 calc R U . . .
C7 C 0.7152(5) 1.0853(4) 0.2305(2) 0.0466(10) Uani 1 1 d . . . . .
C8 C 0.8364(6) 1.0861(5) 0.2936(3) 0.0664(14) Uani 1 1 d . . . . .
H8 H 0.874725 1.162858 0.314995 0.080 Uiso 1 1 calc R U . . .
C9 C 0.8980(5) 0.9745(5) 0.3235(2) 0.0602(13) Uani 1 1 d . . . . .
H9 H 0.979313 0.974455 0.365188 0.072 Uiso 1 1 calc R U . . .
C10 C 0.8393(4) 0.8617(4) 0.2917(2) 0.0452(10) Uani 1 1 d . . . . .
H10 H 0.882375 0.785986 0.312726 0.054 Uiso 1 1 calc R U . . .
C11 C 0.6602(4) 0.9662(3) 0.2014(2) 0.0316(8) Uani 1 1 d . . . . .
C12 C 0.5346(4) 0.9601(3) 0.13741(19) 0.0299(7) Uani 1 1 d . . . . .
C13 C 0.7312(4) 0.5388(3) 0.30331(18) 0.0304(7) Uani 1 1 d . . . . .
C14 C 0.8224(4) 0.4643(3) 0.36670(17) 0.0243(7) Uani 1 1 d . . . . .
C15 C 0.9675(4) 0.4129(3) 0.36177(18) 0.0283(7) Uani 1 1 d . . . . .
H15 H 1.005965 0.426092 0.319349 0.034 Uiso 1 1 calc R U . . .
C16 C 1.0564(4) 0.3426(3) 0.4182(2) 0.0312(8) Uani 1 1 d . . . . .
H16 H 1.154504 0.310394 0.414228 0.037 Uiso 1 1 calc R U . . .
C17 C 0.9991(4) 0.3207(3) 0.48016(18) 0.0274(7) Uani 1 1 d . . . . .
H17 H 1.058028 0.271093 0.517487 0.033 Uiso 1 1 calc R U . . .
C18 C 0.8547(3) 0.3708(3) 0.48870(17) 0.0230(6) Uani 1 1 d . . . . .
C19 C 0.7669(3) 0.4450(3) 0.43195(17) 0.0247(7) Uani 1 1 d . . . . .
C20 C 0.7964(4) 0.3452(3) 0.55748(18) 0.0281(7) Uani 1 1 d . . . . .
Cd1 Cd 0.61778(3) 0.66810(2) 0.17074(2) 0.03047(10) Uani 1 1 d . . . . .
N1 N 0.4861(3) 0.8441(2) 0.11056(15) 0.0275(6) Uani 1 1 d . . . . .
N2 N 0.7232(3) 0.8564(3) 0.23188(16) 0.0327(7) Uani 1 1 d . . . . .
O1 O 0.6350(3) 0.6223(2) 0.31404(14) 0.0409(6) Uani 1 1 d . . . . .
O2 O 0.7604(3) 0.5175(2) 0.24138(13) 0.0440(7) Uani 1 1 d . . . . .
O3 O 0.8661(3) 0.2708(3) 0.60399(13) 0.0446(6) Uani 1 1 d . . . . .
O4 O 0.6687(3) 0.4017(2) 0.56374(13) 0.0395(6) Uani 1 1 d . . . . .
O5 O 0.6271(3) 0.4971(2) 0.43793(14) 0.0411(6) Uani 1 1 d . . . . .
H5A H 0.601361 0.469848 0.474973 0.062 Uiso 1 1 calc R U . . .

loop_
_atom_site_aniso_label
_atom_site_aniso_U_11
_atom_site_aniso_U_22
_atom_site_aniso_U_33
_atom_site_aniso_U_23
_atom_site_aniso_U_13
_atom_site_aniso_U_12
C1 0.0334(18) 0.045(2) 0.035(2) 0.0073(17) 0.0035(16) -0.0010(16)
C2 0.039(2) 0.060(3) 0.042(2) 0.020(2) 0.0036(18) 0.010(2)
C3 0.050(2) 0.049(3) 0.059(3) 0.031(2) 0.019(2) 0.024(2)
C4 0.045(2) 0.0301(19) 0.053(3) 0.0140(18) 0.0245(19) 0.0124(17)
C5 0.072(3) 0.029(2) 0.078(4) 0.011(2) 0.029(3) 0.014(2)
C6 0.082(4) 0.031(2) 0.088(4) -0.015(2) 0.043(3) -0.006(2)
C7 0.052(2) 0.045(2) 0.049(3) -0.014(2) 0.023(2) -0.008(2)
C8 0.068(3) 0.075(4) 0.060(3) -0.035(3) 0.021(3) -0.027(3)
C9 0.053(3) 0.086(4) 0.039(3) -0.013(3) 0.003(2) -0.015(3)
C10 0.041(2) 0.063(3) 0.030(2) 0.002(2) 0.0048(17) -0.002(2)
C11 0.0342(18) 0.0322(18) 0.033(2) -0.0029(16) 0.0168(15) -0.0002(16)
C12 0.0348(17) 0.0284(17) 0.0316(19) 0.0070(15) 0.0188(15) 0.0046(15)
C13 0.0407(19) 0.0240(16) 0.0235(17) 0.0024(14) 0.0001(14) 0.0020(15)
C14 0.0292(16) 0.0214(15) 0.0211(16) -0.0009(13) 0.0024(13) 0.0017(13)
C15 0.0328(17) 0.0306(17) 0.0236(17) -0.0006(14) 0.0106(14) 0.0005(15)
C16 0.0237(15) 0.0372(19) 0.0327(19) 0.0018(16) 0.0062(14) 0.0038(15)
C17 0.0257(15) 0.0302(17) 0.0240(17) 0.0002(14) 0.0001(13) 0.0033(14)
C18 0.0219(14) 0.0255(15) 0.0207(16) -0.0006(13) 0.0024(12) -0.0041(13)
C19 0.0220(14) 0.0278(16) 0.0251(17) -0.0034(14) 0.0068(13) 0.0006(13)
C20 0.0339(17) 0.0315(18) 0.0193(17) -0.0077(14) 0.0062(14) -0.0121(15)
Cd1 0.04113(16) 0.03020(16) 0.02308(15) 0.00829(10) 0.01353(11) 0.01209(11)
N1 0.0292(14) 0.0279(14) 0.0268(15) 0.0056(12) 0.0087(12) 0.0025(12)
N2 0.0335(15) 0.0413(17) 0.0242(15) 0.0026(13) 0.0084(12) 0.0011(13)
O1 0.0436(14) 0.0363(13) 0.0405(16) 0.0060(12) 0.0036(12) 0.0153(12)
O2 0.0717(18) 0.0424(15) 0.0180(12) 0.0057(11) 0.0098(12) 0.0169(14)
O3 0.0492(15) 0.0578(17) 0.0268(14) 0.0161(13) 0.0086(12) 0.0012(14)
O4 0.0416(14) 0.0474(15) 0.0360(15) 0.0015(12) 0.0228(12) -0.0001(12)
O5 0.0380(14) 0.0508(16) 0.0377(15) 0.0112(13) 0.0150(12) 0.0183(13)

loop_
_atom_type_symbol
_atom_type_description
_atom_type_scat_dispersion_real
_atom_type_scat_dispersion_imag
_atom_type_scat_source
C C 0.0033 0.0016 'International Tables Vol C Tables 4.2.6.8 and 6.1.1.4'
H H 0.0000 0.0000 'International Tables Vol C Tables 4.2.6.8 and 6.1.1.4'
N N 0.0061 0.0033 'International Tables Vol C Tables 4.2.6.8 and 6.1.1.4'
O O 0.0106 0.0060 'International Tables Vol C Tables 4.2.6.8 and 6.1.1.4'
Cd Cd -0.8075 1.2024 'International Tables Vol C Tables 4.2.6.8 and 6.1.1.4'

loop_
_geom_angle_atom_site_label_1
_geom_angle_atom_site_label_2
_geom_angle_atom_site_label_3
_geom_angle
_geom_angle_site_symmetry_1
_geom_angle_site_symmetry_3
C2 C1 H1 118.7 . .
N1 C1 H1 118.7 . .
N1 C1 C2 122.5(4) . .
C1 C2 H2 120.4 . .
C3 C2 C1 119.2(4) . .
C3 C2 H2 120.4 . .
C2 C3 H3 119.7 . .
C2 C3 C4 120.6(4) . .
C4 C3 H3 119.7 . .
C3 C4 C5 124.5(4) . .
C3 C4 C12 117.1(4) . .
C12 C4 C5 118.4(4) . .
C4 C5 H5 119.2 . .
C6 C5 C4 121.6(4) . .
C6 C5 H5 119.2 . .
C5 C6 H6 119.1 . .
C5 C6 C7 121.8(4) . .
C7 C6 H6 119.1 . .
C8 C7 C6 124.3(4) . .
C8 C7 C11 117.4(4) . .
C11 C7 C6 118.3(4) . .
C7 C8 H8 120.1 . .
C9 C8 C7 119.9(4) . .
C9 C8 H8 120.1 . .
C8 C9 H9 120.3 . .
C8 C9 C10 119.5(4) . .
C10 C9 H9 120.3 . .
C9 C10 H10 118.6 . .
N2 C10 C9 122.7(4) . .
N2 C10 H10 118.6 . .
C7 C11 C12 119.7(3) . .
N2 C11 C7 121.8(3) . .
N2 C11 C12 118.5(3) . .
C4 C12 C11 120.3(3) . .
N1 C12 C4 121.7(3) . .
N1 C12 C11 118.0(3) . .
O1 C13 C14 119.8(3) . .
O2 C13 C14 117.3(3) . .
O2 C13 O1 122.8(3) . .
C15 C14 C13 119.0(3) . .
C15 C14 C19 118.5(3) . .
C19 C14 C13 122.5(3) . .
C14 C15 H15 119.2 . .
C16 C15 C14 121.6(3) . .
C16 C15 H15 119.2 . .
C15 C16 H16 120.2 . .
C17 C16 C15 119.5(3) . .
C17 C16 H16 120.2 . .
C16 C17 H17 119.2 . .
C16 C17 C18 121.6(3) . .
C18 C17 H17 119.2 . .
C17 C18 C19 118.6(3) . .
C17 C18 C20 120.0(3) . .
C19 C18 C20 121.3(3) . .
C18 C19 C14 120.1(3) . .
O5 C19 C14 119.0(3) . .
O5 C19 C18 120.9(3) . .
O3 C20 C18 121.1(3) . .
O3 C20 O4 122.4(3) . .
O4 C20 C18 116.5(3) . .
N1 Cd1 N2 70.49(10) . .
O1 Cd1 N1 81.24(9) 2_655 .
O1 Cd1 N2 113.09(9) 2_655 .
O2 Cd1 N1 171.92(10) . .
O2 Cd1 N2 101.54(10) . .
O2 Cd1 O1 101.27(9) . 2_655
O2 Cd1 O4 95.92(9) . 4_565
O4 Cd1 N1 89.98(9) 4_565 .
O4 Cd1 N2 124.82(9) 4_565 .
O4 Cd1 O1 114.00(9) 4_565 2_655
C1 N1 C12 118.8(3) . .
C1 N1 Cd1 123.9(2) . .
C12 N1 Cd1 117.2(2) . .
C10 N2 C11 118.7(3) . .
C10 N2 Cd1 125.6(3) . .
C11 N2 Cd1 115.7(2) . .
C13 O1 Cd1 147.2(2) . 2_655
C13 O2 Cd1 102.8(2) . .
C20 O4 Cd1 105.2(2) . 4_566
C19 O5 H5A 109.5 . .

loop_
_geom_bond_atom_site_label_1
_geom_bond_atom_site_label_2
_geom_bond_distance
_geom_bond_site_symmetry_2
C1 H1 0.9300 .
C1 C2 1.387(5) .
C1 N1 1.327(4) .
C2 H2 0.9300 .
C2 C3 1.347(6) .
C3 H3 0.9300 .
C3 C4 1.395(6) .
C4 C5 1.422(6) .
C4 C12 1.410(5) .
C5 H5 0.9300 .
C5 C6 1.339(7) .
C6 H6 0.9300 .
C6 C7 1.436(6) .
C7 C8 1.398(6) .
C7 C11 1.406(5) .
C8 H8 0.9300 .
C8 C9 1.359(7) .
C9 H9 0.9300 .
C9 C10 1.374(6) .
C10 H10 0.9300 .
C10 N2 1.333(5) .
C11 C12 1.434(5) .
C11 N2 1.350(4) .
C12 N1 1.351(4) .
C13 C14 1.495(4) .
C13 O1 1.253(4) .
C13 O2 1.253(4) .
C14 C15 1.385(4) .
C14 C19 1.413(4) .
C15 H15 0.9300 .
C15 C16 1.378(5) .
C16 H16 0.9300 .
C16 C17 1.368(5) .
C17 H17 0.9300 .
C17 C18 1.393(4) .
C18 C19 1.401(4) .
C18 C20 1.497(4) .
C19 O5 1.351(3) .
C20 O3 1.226(4) .
C20 O4 1.279(4) .
Cd1 N1 2.332(3) .
Cd1 N2 2.368(3) .
Cd1 O1 2.309(2) 2_655
Cd1 O2 2.252(2) .
Cd1 O4 2.254(2) 4_565
O5 H5A 0.8200 .

loop_
_geom_torsion_atom_site_label_1
_geom_torsion_atom_site_label_2
_geom_torsion_atom_site_label_3
_geom_torsion_atom_site_label_4
_geom_torsion
_geom_torsion_site_symmetry_1
_geom_torsion_site_symmetry_2
_geom_torsion_site_symmetry_3
_geom_torsion_site_symmetry_4
C1 C2 C3 C4 0.0(6) . . . .
C2 C1 N1 C12 -0.1(5) . . . .
C2 C1 N1 Cd1 -179.0(3) . . . .
C2 C3 C4 C5 178.9(4) . . . .
C2 C3 C4 C12 -0.7(6) . . . .
C3 C4 C5 C6 179.8(4) . . . .
C3 C4 C12 C11 -179.4(3) . . . .
C3 C4 C12 N1 1.0(5) . . . .
C4 C5 C6 C7 -0.5(7) . . . .
C4 C12 N1 C1 -0.7(5) . . . .
C4 C12 N1 Cd1 178.3(2) . . . .
C5 C4 C12 C11 1.0(5) . . . .
C5 C4 C12 N1 -178.6(3) . . . .
C5 C6 C7 C8 -178.7(4) . . . .
C5 C6 C7 C11 1.2(6) . . . .
C6 C7 C8 C9 -179.0(4) . . . .
C6 C7 C11 C12 -0.8(5) . . . .
C6 C7 C11 N2 178.9(3) . . . .
C7 C8 C9 C10 -0.6(7) . . . .
C7 C11 C12 C4 -0.3(5) . . . .
C7 C11 C12 N1 179.3(3) . . . .
C7 C11 N2 C10 0.8(5) . . . .
C7 C11 N2 Cd1 -177.9(3) . . . .
C8 C7 C11 C12 179.1(3) . . . .
C8 C7 C11 N2 -1.2(5) . . . .
C8 C9 C10 N2 0.1(6) . . . .
C9 C10 N2 C11 -0.2(5) . . . .
C9 C10 N2 Cd1 178.3(3) . . . .
C11 C7 C8 C9 1.1(6) . . . .
C11 C12 N1 C1 179.8(3) . . . .
C11 C12 N1 Cd1 -1.3(4) . . . .
C12 C4 C5 C6 -0.6(6) . . . .
C12 C11 N2 C10 -179.6(3) . . . .
C12 C11 N2 Cd1 1.8(4) . . . .
C13 C14 C15 C16 -179.5(3) . . . .
C13 C14 C19 C18 177.9(3) . . . .
C13 C14 C19 O5 -0.9(5) . . . .
C14 C13 O1 Cd1 -83.7(5) . . . 2_655
C14 C13 O2 Cd1 -173.1(2) . . . .
C14 C15 C16 C17 1.3(5) . . . .
C15 C14 C19 C18 -2.6(5) . . . .
C15 C14 C19 O5 178.6(3) . . . .
C15 C16 C17 C18 -1.9(5) . . . .
C16 C17 C18 C19 0.2(5) . . . .
C16 C17 C18 C20 -179.7(3) . . . .
C17 C18 C19 C14 2.1(5) . . . .
C17 C18 C19 O5 -179.2(3) . . . .
C17 C18 C20 O3 -6.8(5) . . . .
C17 C18 C20 O4 175.1(3) . . . .
C18 C20 O4 Cd1 177.7(2) . . . 4_566
C19 C14 C15 C16 0.9(5) . . . .
C19 C18 C20 O3 173.2(3) . . . .
C19 C18 C20 O4 -4.9(4) . . . .
C20 C18 C19 C14 -178.0(3) . . . .
C20 C18 C19 O5 0.8(5) . . . .
N1 C1 C2 C3 0.4(6) . . . .
N2 C11 C12 C4 -180.0(3) . . . .
N2 C11 C12 N1 -0.4(5) . . . .
O1 C13 C14 C15 -154.0(3) . . . .
O1 C13 C14 C19 25.5(5) . . . .
O1 C13 O2 Cd1 3.8(4) . . . .
O2 C13 C14 C15 23.0(5) . . . .
O2 C13 C14 C19 -157.4(3) . . . .
O2 C13 O1 Cd1 99.5(5) . . . 2_655
O3 C20 O4 Cd1 -0.3(4) . . . 4_566
